data_1551713
loop_
_publ_author_name
'FLOGERAS, Jennifer C.'
'ALLAN, Christopher R.'
'VOGELS, Christopher M.'
'DECKEN, Andreas'
'WESTCOTT, Stephen A.'

_publ_section_title
;
 Synthesis and Molecular Structure of
 Di(3,5-di-tert-butylcatecholato)-dicyclopentadienylzirconium(IV)
;
_journal_name_full 'X-ray Structure Analysis Online'
_journal_page_first 45
_journal_paper_doi 10.2116/xraystruct.27.45
_journal_volume 27
_journal_year 2011
_chemical_formula_sum 'C50 H62 Cl6 O4 Zr2'
_chemical_formula_weight 1122.14
_space_group_IT_number 2
_space_group_name_Hall '-P 1'
_space_group_name_H-M_alt 'P -1'
_symmetry_cell_setting triclinic
_symmetry_space_group_name_Hall '-P 1'
_symmetry_space_group_name_H-M 'P -1'
_atom_sites_solution_hydrogens geom
_atom_sites_solution_primary direct
_atom_sites_solution_secondary difmap
_audit_creation_method SHELXL-97
_cell_angle_alpha 102.476(2)
_cell_angle_beta 111.983(2)
_cell_angle_gamma 101.738(3)
_cell_formula_units_Z 4
_cell_length_a 16.198(3)
_cell_length_b 17.010(3)
_cell_length_c 21.600(4)
_cell_measurement_reflns_used 7335
_cell_measurement_temperature 198(2)
_cell_measurement_theta_max 27.67
_cell_measurement_theta_min 2.46
_cell_volume 5115.8(16)
_computing_cell_refinement 'Bruker SMART'
_computing_data_collection 'Bruker SMART'
_computing_data_reduction 'Bruker SAINT'
_computing_molecular_graphics 'Bruker SHELXTL'
_computing_publication_material 'Bruker SHELXTL'
_computing_structure_refinement 'SHELXL-97 (Sheldrick, 1997)'
_computing_structure_solution 'SHELXS-97 (Sheldrick, 1990)'
_diffrn_ambient_temperature 198(2)
_diffrn_measured_fraction_theta_full 0.993
_diffrn_measured_fraction_theta_max 0.946
_diffrn_measurement_device_type 'CCD area detector'
_diffrn_measurement_method 'phi and omega scans'
_diffrn_radiation_monochromator graphite
_diffrn_radiation_source 'fine-focus sealed tube'
_diffrn_radiation_type MoK\a
_diffrn_radiation_wavelength 0.71073
_diffrn_reflns_av_R_equivalents 0.0231
_diffrn_reflns_av_sigmaI/netI 0.0414
_diffrn_reflns_limit_h_max 21
_diffrn_reflns_limit_h_min -20
_diffrn_reflns_limit_k_max 20
_diffrn_reflns_limit_k_min -22
_diffrn_reflns_limit_l_max 27
_diffrn_reflns_limit_l_min -28
_diffrn_reflns_number 35639
_diffrn_reflns_theta_full 25.00
_diffrn_reflns_theta_max 27.50
_diffrn_reflns_theta_min 1.07
_exptl_absorpt_coefficient_mu 0.762
_exptl_absorpt_correction_T_max 0.9107
_exptl_absorpt_correction_T_min 0.7017
_exptl_absorpt_correction_type none
_exptl_crystal_colour Colourless
_exptl_crystal_density_diffrn 1.457
_exptl_crystal_density_meas 0
_exptl_crystal_density_method 'not measured'
_exptl_crystal_description Irregular
_exptl_crystal_F_000 2304
_exptl_crystal_size_max 0.50
_exptl_crystal_size_mid 0.30
_exptl_crystal_size_min 0.13
_refine_diff_density_max 4.251
_refine_diff_density_min -1.300
_refine_diff_density_rms 0.105
_refine_ls_extinction_method none
_refine_ls_goodness_of_fit_ref 1.102
_refine_ls_hydrogen_treatment mixed
_refine_ls_matrix_type full
_refine_ls_number_parameters 1175
_refine_ls_number_reflns 22221
_refine_ls_number_restraints 30
_refine_ls_restrained_S_all 1.104
_refine_ls_R_factor_all 0.0723
_refine_ls_R_factor_gt 0.0541
_refine_ls_shift/su_max 0.001
_refine_ls_shift/su_mean 0.000
_refine_ls_structure_factor_coef Fsqd
_refine_ls_weighting_details 'calc w=1/[\s^2^(Fo^2^)+(0.0349P)^2^+19.5284P] where P=(Fo^2^+2Fc^2^)/3'
_refine_ls_weighting_scheme calc
_refine_ls_wR_factor_gt 0.1246
_refine_ls_wR_factor_ref 0.1379
_reflns_number_gt 17566
_reflns_number_total 22221
_reflns_threshold_expression >2sigma(I)
_cod_data_source_file 27_45_1.cif
_cod_data_source_block sw
_cod_depositor_comments
;
The following automatic conversions were performed:

'_symmetry_cell_setting' value 'Triclinic' changed to 'triclinic'
according to
/home/andrius/struct/COD-crude-data/automatic-downloads/current/J-STAGE/lib/dictionaries/cif_core.dic
dictionary named 'cif_core.dic' version 2.4.2 from 2011-04-26.

Automatic conversion script
Id: cif_fix_values 6524 2018-11-02 12:15:13Z antanas 
;
_cod_original_sg_symbol_H-M P-1
_cod_database_code 1551713

loop_
_symmetry_equiv_pos_as_xyz
'x, y, z'
'-x, -y, -z'

loop_
_atom_site_label
_atom_site_type_symbol
_atom_site_fract_x
_atom_site_fract_y
_atom_site_fract_z
_atom_site_U_iso_or_equiv
_atom_site_adp_type
_atom_site_occupancy
_atom_site_symmetry_multiplicity
_atom_site_calc_flag
_atom_site_refinement_flags
_atom_site_disorder_assembly
_atom_site_disorder_group
Zr1 Zr 0.78435(3) 0.54507(2) 0.086552(18) 0.02014(9) Uani 1 1 d . A .
Zr2 Zr 0.71335(3) 0.43884(2) -0.101933(18) 0.01937(8) Uani 1 1 d . A .
Zr3 Zr 0.31353(3) 0.50923(3) 0.588293(19) 0.02468(9) Uani 1 1 d . B .
Zr4 Zr 0.15010(3) 0.41854(3) 0.397528(19) 0.02451(9) Uani 1 1 d . B .
O1 O 0.88119(19) 0.65477(18) 0.10027(14) 0.0262(6) Uani 1 1 d . A .
O2 O 0.75450(19) 0.56065(16) -0.02036(13) 0.0220(5) Uani 1 1 d . A .
O3 O 0.69382(19) 0.31239(17) -0.10725(14) 0.0249(6) Uani 1 1 d . A .
O4 O 0.70319(19) 0.42578(17) -0.00471(13) 0.0226(6) Uani 1 1 d . A .
O5 O 0.3048(2) 0.63114(18) 0.60815(15) 0.0293(6) Uani 1 1 d . B .
O6 O 0.2518(2) 0.53335(17) 0.48524(15) 0.0279(6) Uani 1 1 d . B .
O7 O 0.0921(2) 0.29205(18) 0.38604(15) 0.0307(6) Uani 1 1 d . B .
O8 O 0.2361(2) 0.39229(17) 0.49444(14) 0.0271(6) Uani 1 1 d . B .
C1 C 0.7110(4) 0.6607(3) 0.1147(3) 0.0422(12) Uani 1 1 d . . .
H1 H 0.7419 0.7176 0.1210 0.051 Uiso 1 1 calc R A .
C2 C 0.7272(3) 0.6216(3) 0.1676(2) 0.0404(11) Uani 1 1 d . A .
H2 H 0.7713 0.6475 0.2157 0.048 Uiso 1 1 calc R . .
C3 C 0.6667(3) 0.5378(3) 0.1365(2) 0.0333(10) Uani 1 1 d . A .
H3 H 0.6620 0.4968 0.1598 0.040 Uiso 1 1 calc R . .
C4 C 0.6150(3) 0.5258(3) 0.0656(2) 0.0311(9) Uani 1 1 d . A .
H4 H 0.5688 0.4746 0.0318 0.037 Uiso 1 1 calc R . .
C5 C 0.6416(3) 0.6010(3) 0.0516(2) 0.0355(10) Uani 1 1 d . A .
H5 H 0.6169 0.6099 0.0072 0.043 Uiso 1 1 calc R . .
C6 C 0.9394(6) 0.5712(5) 0.1930(4) 0.041(2) Uani 0.80 1 d PG A 5
H6 H 0.9785 0.6280 0.2191 0.049 Uiso 0.80 1 calc PR A 5
C7 C 0.8686(7) 0.5250(4) 0.2062(5) 0.040(2) Uani 0.80 1 d PG A 5
H7 H 0.8517 0.5453 0.2428 0.048 Uiso 0.80 1 calc PR A 5
C8 C 0.8275(5) 0.4435(5) 0.1555(5) 0.040(2) Uani 0.80 1 d PG A 5
H8 H 0.7779 0.3992 0.1520 0.048 Uiso 0.80 1 calc PR A 5
C9 C 0.8728(5) 0.4393(4) 0.1111(4) 0.040(2) Uani 0.80 1 d PG A 5
H9 H 0.8591 0.3916 0.0723 0.049 Uiso 0.80 1 calc PR A 5
C10 C 0.9419(5) 0.5182(5) 0.1342(3) 0.039(2) Uani 0.80 1 d PG A 5
H10 H 0.9831 0.5330 0.1138 0.046 Uiso 0.80 1 calc PR A 5
C6A C 0.842(3) 0.439(3) 0.148(2) 0.041(2) Uani 0.20 1 d PG A 6
H6A H 0.7964 0.3859 0.1348 0.049 Uiso 0.20 1 calc PR A 6
C7A C 0.895(3) 0.458(3) 0.1173(19) 0.040(2) Uani 0.20 1 d PG A 6
H7A H 0.8954 0.4206 0.0778 0.048 Uiso 0.20 1 calc PR A 6
C8A C 0.947(3) 0.537(3) 0.150(2) 0.040(2) Uani 0.20 1 d PG A 6
H8A H 0.9929 0.5668 0.1388 0.048 Uiso 0.20 1 calc PR A 6
C9A C 0.927(3) 0.566(2) 0.201(2) 0.040(2) Uani 0.20 1 d PG A 6
H9A H 0.9543 0.6225 0.2337 0.049 Uiso 0.20 1 calc PR A 6
C10A C 0.861(3) 0.506(3) 0.200(2) 0.039(2) Uani 0.20 1 d PG A 6
H10A H 0.8328 0.5107 0.2312 0.046 Uiso 0.20 1 calc PR A 6
C11 C 0.5374(3) 0.4250(3) -0.1379(2) 0.0333(10) Uani 1 1 d . . .
H11 H 0.5136 0.4216 -0.1042 0.040 Uiso 1 1 calc R A .
C12 C 0.5394(3) 0.3565(3) -0.1865(2) 0.0346(10) Uani 1 1 d . A .
H12 H 0.5150 0.2983 -0.1924 0.042 Uiso 1 1 calc R . .
C13 C 0.5833(3) 0.3883(3) -0.2248(2) 0.0334(10) Uani 1 1 d . A .
H13 H 0.5955 0.3559 -0.2602 0.040 Uiso 1 1 calc R . .
C14 C 0.6063(3) 0.4778(3) -0.2009(2) 0.0341(10) Uani 1 1 d . A .
H14 H 0.6362 0.5163 -0.2178 0.041 Uiso 1 1 calc R . .
C15 C 0.5772(3) 0.4995(3) -0.1484(2) 0.0346(10) Uani 1 1 d . A .
H15 H 0.5833 0.5554 -0.1236 0.042 Uiso 1 1 calc R . .
C16 C 0.8415(3) 0.5232(3) -0.1255(3) 0.0347(10) Uani 1 1 d . A .
H16 H 0.8380 0.5761 -0.1319 0.042 Uiso 1 1 calc R . .
C17 C 0.8880(3) 0.5100(3) -0.0608(2) 0.0366(11) Uani 1 1 d . A .
H17 H 0.9223 0.5524 -0.0158 0.044 Uiso 1 1 calc R . .
C18 C 0.8745(3) 0.4238(3) -0.0748(3) 0.0352(10) Uani 1 1 d . A .
H18 H 0.8977 0.3968 -0.0407 0.042 Uiso 1 1 calc R . .
C19 C 0.8211(3) 0.3827(3) -0.1473(3) 0.0341(10) Uani 1 1 d . A .
H19 H 0.8018 0.3235 -0.1710 0.041 Uiso 1 1 calc R . .
C20 C 0.8016(3) 0.4443(3) -0.1784(2) 0.0332(10) Uani 1 1 d . A .
H20 H 0.7669 0.4345 -0.2273 0.040 Uiso 1 1 calc R . .
C21 C 0.8617(3) 0.6934(3) 0.0511(2) 0.0247(8) Uani 1 1 d . . .
C22 C 0.7916(3) 0.6437(2) -0.0155(2) 0.0231(8) Uani 1 1 d . A .
C23 C 0.7637(3) 0.6770(3) -0.0706(2) 0.0274(9) Uani 1 1 d . . .
H23 H 0.7154 0.6420 -0.1156 0.033 Uiso 1 1 calc R A .
C24 C 0.8069(3) 0.7617(3) -0.0594(2) 0.0269(8) Uani 1 1 d . A .
C25 C 0.8795(3) 0.8099(3) 0.0068(2) 0.0291(9) Uani 1 1 d . . .
H25 H 0.9101 0.8674 0.0142 0.035 Uiso 1 1 calc R A .
C26 C 0.9094(3) 0.7780(3) 0.0630(2) 0.0267(8) Uani 1 1 d . A .
C27 C 0.7784(3) 0.8022(3) -0.1181(2) 0.0334(10) Uani 1 1 d . . .
C28 C 0.6960(4) 0.7409(3) -0.1861(3) 0.0456(12) Uani 1 1 d . A .
H28A H 0.6426 0.7201 -0.1763 0.068 Uiso 1 1 calc R . .
H28B H 0.7142 0.6929 -0.2047 0.068 Uiso 1 1 calc R . .
H28C H 0.6781 0.7703 -0.2210 0.068 Uiso 1 1 calc R . .
C29 C 0.8609(4) 0.8313(4) -0.1353(3) 0.0485(13) Uani 1 1 d . A .
H29A H 0.8435 0.8608 -0.1701 0.073 Uiso 1 1 calc R . .
H29B H 0.8766 0.7819 -0.1545 0.073 Uiso 1 1 calc R . .
H29C H 0.9154 0.8699 -0.0922 0.073 Uiso 1 1 calc R . .
C30 C 0.7498(4) 0.8794(3) -0.0936(3) 0.0491(13) Uani 1 1 d . A .
H30A H 0.6982 0.8618 -0.0812 0.074 Uiso 1 1 calc R . .
H30B H 0.7294 0.9038 -0.1318 0.074 Uiso 1 1 calc R . .
H30C H 0.8035 0.9219 -0.0523 0.074 Uiso 1 1 calc R . .
C31 C 0.9943(3) 0.8304(3) 0.1339(2) 0.0335(10) Uani 1 1 d . . .
C32 C 1.0365(4) 0.9203(3) 0.1352(3) 0.0565(16) Uani 1 1 d . A .
H32A H 1.0586 0.9172 0.0985 0.085 Uiso 1 1 calc R . .
H32B H 1.0894 0.9521 0.1814 0.085 Uiso 1 1 calc R . .
H32C H 0.9887 0.9491 0.1265 0.085 Uiso 1 1 calc R . .
C33 C 0.9670(4) 0.8364(3) 0.1953(2) 0.0444(12) Uani 1 1 d . A .
H33A H 0.9190 0.8649 0.1890 0.067 Uiso 1 1 calc R . .
H33B H 1.0225 0.8690 0.2399 0.067 Uiso 1 1 calc R . .
H33C H 0.9422 0.7793 0.1961 0.067 Uiso 1 1 calc R . .
C34 C 1.0695(3) 0.7856(3) 0.1443(3) 0.0400(11) Uani 1 1 d . A .
H34A H 1.0450 0.7291 0.1464 0.060 Uiso 1 1 calc R . .
H34B H 1.1254 0.8189 0.1884 0.060 Uiso 1 1 calc R . .
H34C H 1.0861 0.7802 0.1047 0.060 Uiso 1 1 calc R . .
C35 C 0.6575(3) 0.2821(2) -0.0673(2) 0.0232(8) Uani 1 1 d . . .
C36 C 0.6614(3) 0.3442(2) -0.0106(2) 0.0230(8) Uani 1 1 d . A .
C37 C 0.6249(3) 0.3218(3) 0.0335(2) 0.0271(8) Uani 1 1 d . . .
H37 H 0.6264 0.3647 0.0707 0.033 Uiso 1 1 calc R A .
C38 C 0.5854(3) 0.2364(3) 0.0240(2) 0.0278(9) Uani 1 1 d . A .
C39 C 0.5841(3) 0.1757(3) -0.0311(2) 0.0296(9) Uani 1 1 d . . .
H39 H 0.5581 0.1176 -0.0374 0.036 Uiso 1 1 calc R A .
C40 C 0.6192(3) 0.1957(3) -0.0782(2) 0.0255(8) Uani 1 1 d . A .
C41 C 0.5506(3) 0.2145(3) 0.0771(2) 0.0375(11) Uani 1 1 d . . .
C42 C 0.6350(5) 0.2399(5) 0.1491(3) 0.070(2) Uani 1 1 d . A .
H42A H 0.6130 0.2300 0.1841 0.105 Uiso 1 1 calc R . .
H42B H 0.6697 0.3002 0.1634 0.105 Uiso 1 1 calc R . .
H42C H 0.6762 0.2059 0.1457 0.105 Uiso 1 1 calc R . .
C43 C 0.4997(4) 0.1203(3) 0.0561(3) 0.0466(13) Uani 1 1 d . A .
H43A H 0.4459 0.1021 0.0097 0.070 Uiso 1 1 calc R . .
H43B H 0.4777 0.1102 0.0911 0.070 Uiso 1 1 calc R . .
H43C H 0.5427 0.0879 0.0539 0.070 Uiso 1 1 calc R . .
C44 C 0.4836(5) 0.2637(4) 0.0843(4) 0.0674(19) Uani 1 1 d . A .
H44A H 0.4293 0.2477 0.0385 0.101 Uiso 1 1 calc R . .
H44B H 0.5161 0.3247 0.1002 0.101 Uiso 1 1 calc R . .
H44C H 0.4623 0.2501 0.1188 0.101 Uiso 1 1 calc R . .
C45 C 0.6156(3) 0.1270(3) -0.1398(2) 0.0314(9) Uani 1 1 d . . .
C46 C 0.5759(4) 0.0372(3) -0.1397(3) 0.0446(12) Uani 1 1 d . A .
H46A H 0.5773 -0.0043 -0.1784 0.067 Uiso 1 1 calc R . .
H46B H 0.5111 0.0275 -0.1460 0.067 Uiso 1 1 calc R . .
H46C H 0.6141 0.0309 -0.0947 0.067 Uiso 1 1 calc R . .
C47 C 0.7143(3) 0.1368(3) -0.1343(3) 0.0418(11) Uani 1 1 d . A .
H47A H 0.7531 0.1279 -0.0908 0.063 Uiso 1 1 calc R . .
H47B H 0.7421 0.1940 -0.1337 0.063 Uiso 1 1 calc R . .
H47C H 0.7108 0.0948 -0.1750 0.063 Uiso 1 1 calc R . .
C48 C 0.5539(4) 0.1350(3) -0.2104(2) 0.0432(12) Uani 1 1 d . A .
H48A H 0.5836 0.1883 -0.2148 0.065 Uiso 1 1 calc R . .
H48B H 0.4923 0.1344 -0.2123 0.065 Uiso 1 1 calc R . .
H48C H 0.5462 0.0873 -0.2490 0.065 Uiso 1 1 calc R . .
C51 C 0.2781(8) 0.5441(7) 0.6945(5) 0.049(3) Uani 0.60 1 d PG B 1
H51 H 0.3014 0.6021 0.7227 0.059 Uiso 0.60 1 calc PR B 1
C52 C 0.3234(7) 0.4852(8) 0.7046(4) 0.053(4) Uani 0.60 1 d PG B 1
H52 H 0.3836 0.4949 0.7411 0.064 Uiso 0.60 1 calc PR B 1
C53 C 0.2669(9) 0.4098(7) 0.6531(6) 0.061(5) Uani 0.60 1 d PG B 1
H53 H 0.2809 0.3579 0.6474 0.073 Uiso 0.60 1 calc PR B 1
C54 C 0.1867(8) 0.4221(5) 0.6112(5) 0.058(4) Uani 0.60 1 d PG B 1
H54 H 0.1352 0.3803 0.5712 0.070 Uiso 0.60 1 calc PR B 1
C55 C 0.1937(5) 0.5051(8) 0.6367(5) 0.052(3) Uani 0.60 1 d PG B 1
H55 H 0.1478 0.5312 0.6177 0.063 Uiso 0.60 1 calc PR B 1
C51A C 0.2333(16) 0.4092(11) 0.6385(11) 0.049(3) Uani 0.40 1 d PG B 2
H51A H 0.2169 0.3497 0.6175 0.059 Uiso 0.40 1 calc PR B 2
C52A C 0.1766(11) 0.4583(14) 0.6199(8) 0.053(4) Uani 0.40 1 d PG B 2
H52A H 0.1142 0.4388 0.5838 0.064 Uiso 0.40 1 calc PR B 2
C53A C 0.2260(16) 0.5406(9) 0.6627(12) 0.061(5) Uani 0.40 1 d PG B 2
H53A H 0.2038 0.5880 0.6613 0.073 Uiso 0.40 1 calc PR B 2
C54A C 0.3132(12) 0.5423(13) 0.7076(9) 0.058(4) Uani 0.40 1 d PG B 2
H54A H 0.3619 0.5911 0.7429 0.070 Uiso 0.40 1 calc PR B 2
C55A C 0.3177(12) 0.4611(17) 0.6927(11) 0.052(3) Uani 0.40 1 d PG B 2
H55A H 0.3701 0.4438 0.7158 0.063 Uiso 0.40 1 calc PR B 2
C56 C 0.4486(3) 0.5420(3) 0.5526(2) 0.0361(10) Uani 1 1 d . . .
H56 H 0.4356 0.5518 0.5088 0.043 Uiso 1 1 calc R B .
C57 C 0.4439(3) 0.4642(3) 0.5642(2) 0.0366(10) Uani 1 1 d . B .
H57 H 0.4274 0.4115 0.5294 0.044 Uiso 1 1 calc R . .
C58 C 0.4674(3) 0.4765(3) 0.6356(2) 0.0380(11) Uani 1 1 d . B .
H58 H 0.4699 0.4340 0.6578 0.046 Uiso 1 1 calc R . .
C59 C 0.4867(3) 0.5635(3) 0.6684(2) 0.0391(11) Uani 1 1 d . B .
H59 H 0.5040 0.5903 0.7168 0.047 Uiso 1 1 calc R . .
C60 C 0.4759(3) 0.6029(3) 0.6173(3) 0.0412(11) Uani 1 1 d . B .
H60 H 0.4855 0.6619 0.6251 0.049 Uiso 1 1 calc R . .
C61 C 0.0505(3) 0.5174(3) 0.3752(3) 0.0372(10) Uani 1 1 d . B .
H61 H 0.0780 0.5701 0.3715 0.045 Uiso 1 1 calc R . .
C62 C 0.0553(3) 0.5023(3) 0.4377(2) 0.0374(11) Uani 1 1 d . B .
H62 H 0.0856 0.5428 0.4836 0.045 Uiso 1 1 calc R . .
C63 C 0.0074(3) 0.4166(3) 0.4198(3) 0.0410(11) Uani 1 1 d . B .
H63 H -0.0001 0.3884 0.4517 0.049 Uiso 1 1 calc R . .
C64 C -0.0278(3) 0.3790(3) 0.3468(3) 0.0396(11) Uani 1 1 d . B .
H64 H -0.0631 0.3212 0.3205 0.047 Uiso 1 1 calc R . .
C65 C -0.0013(3) 0.4420(3) 0.3199(2) 0.0367(10) Uani 1 1 d . B .
H65 H -0.0163 0.4347 0.2716 0.044 Uiso 1 1 calc R . .
C66 C 0.1401(4) 0.3647(4) 0.2768(2) 0.0440(12) Uani 1 1 d . B .
H66 H 0.0786 0.3353 0.2404 0.053 Uiso 1 1 calc R . .
C67 C 0.2023(4) 0.3281(3) 0.3166(3) 0.0440(12) Uani 1 1 d . B .
H67 H 0.1906 0.2694 0.3112 0.053 Uiso 1 1 calc R . .
C68 C 0.2841(3) 0.3932(3) 0.3653(3) 0.0405(11) Uani 1 1 d . . .
H68 H 0.3374 0.3867 0.3997 0.049 Uiso 1 1 calc R B .
C69 C 0.2741(3) 0.4695(3) 0.3546(3) 0.0404(11) Uani 1 1 d . B .
H69 H 0.3199 0.5239 0.3797 0.048 Uiso 1 1 calc R . .
C70 C 0.1847(4) 0.4519(4) 0.3004(2) 0.0433(12) Uani 1 1 d . B .
H70 H 0.1590 0.4924 0.2828 0.052 Uiso 1 1 calc R . .
C71 C 0.2980(3) 0.6710(3) 0.5604(2) 0.0267(8) Uani 1 1 d . . .
C72 C 0.2689(3) 0.6183(3) 0.4920(2) 0.0288(9) Uani 1 1 d . B .
C73 C 0.2598(3) 0.6510(3) 0.4376(2) 0.0324(9) Uani 1 1 d . . .
H73 H 0.2416 0.6143 0.3916 0.039 Uiso 1 1 calc R B .
C74 C 0.2773(3) 0.7379(3) 0.4502(2) 0.0321(9) Uani 1 1 d . B .
C75 C 0.3033(3) 0.7895(3) 0.5181(2) 0.0317(9) Uani 1 1 d . . .
H75 H 0.3145 0.8487 0.5266 0.038 Uiso 1 1 calc R B .
C76 C 0.3137(3) 0.7587(3) 0.5745(2) 0.0283(9) Uani 1 1 d . B .
C77 C 0.2657(4) 0.7729(3) 0.3882(3) 0.0457(12) Uani 1 1 d . . .
C78 C 0.1680(5) 0.7249(4) 0.3267(3) 0.0644(17) Uani 1 1 d . B .
H78A H 0.1198 0.7319 0.3425 0.097 Uiso 1 1 calc R . .
H78B H 0.1615 0.6645 0.3108 0.097 Uiso 1 1 calc R . .
H78C H 0.1606 0.7477 0.2877 0.097 Uiso 1 1 calc R . .
C79 C 0.3375(5) 0.7571(5) 0.3617(4) 0.080(2) Uani 1 1 d . B .
H79A H 0.3284 0.7769 0.3209 0.121 Uiso 1 1 calc R . .
H79B H 0.3296 0.6963 0.3478 0.121 Uiso 1 1 calc R . .
H79C H 0.4008 0.7881 0.3993 0.121 Uiso 1 1 calc R . .
C80 C 0.2747(8) 0.8655(4) 0.4078(4) 0.106(4) Uani 1 1 d . B .
H80A H 0.3371 0.8980 0.4461 0.160 Uiso 1 1 calc R . .
H80B H 0.2269 0.8745 0.4235 0.160 Uiso 1 1 calc R . .
H80C H 0.2660 0.8845 0.3668 0.160 Uiso 1 1 calc R . .
C81 C 0.3396(4) 0.8161(3) 0.6487(2) 0.0348(10) Uani 1 1 d . . .
C82 C 0.3507(5) 0.9089(3) 0.6518(3) 0.0552(16) Uani 1 1 d . B .
H82A H 0.3665 0.9435 0.6997 0.083 Uiso 1 1 calc R . .
H82B H 0.2918 0.9127 0.6187 0.083 Uiso 1 1 calc R . .
H82C H 0.4010 0.9298 0.6389 0.083 Uiso 1 1 calc R . .
C83 C 0.4319(4) 0.8129(3) 0.7019(2) 0.0441(12) Uani 1 1 d . B .
H83A H 0.4255 0.7547 0.7027 0.066 Uiso 1 1 calc R . .
H83B H 0.4478 0.8503 0.7488 0.066 Uiso 1 1 calc R . .
H83C H 0.4819 0.8318 0.6881 0.066 Uiso 1 1 calc R . .
C84 C 0.2602(4) 0.7864(4) 0.6693(3) 0.0451(12) Uani 1 1 d . B .
H84A H 0.2553 0.7290 0.6722 0.068 Uiso 1 1 calc R . .
H84B H 0.2008 0.7861 0.6337 0.068 Uiso 1 1 calc R . .
H84C H 0.2739 0.8252 0.7153 0.068 Uiso 1 1 calc R . .
C85 C 0.1405(3) 0.2536(3) 0.4274(2) 0.0271(8) Uani 1 1 d . . .
C86 C 0.2206(3) 0.3073(3) 0.4868(2) 0.0270(8) Uani 1 1 d . B .
C87 C 0.2775(3) 0.2753(3) 0.5336(2) 0.0325(9) Uani 1 1 d . . .
H87 H 0.3337 0.3126 0.5726 0.039 Uiso 1 1 calc R B .
C88 C 0.2528(3) 0.1887(3) 0.5237(2) 0.0349(10) Uani 1 1 d . B .
C89 C 0.1714(3) 0.1361(3) 0.4644(2) 0.0349(10) Uani 1 1 d . . .
H89 H 0.1544 0.0769 0.4574 0.042 Uiso 1 1 calc R B .
C90 C 0.1133(3) 0.1654(3) 0.4146(2) 0.0315(9) Uani 1 1 d . B .
C91 C 0.3106(4) 0.1525(3) 0.5784(3) 0.0464(13) Uani 1 1 d . . .
C92 C 0.2583(9) 0.1264(10) 0.6170(6) 0.185(7) Uani 1 1 d . B .
H92A H 0.2870 0.0910 0.6431 0.278 Uiso 1 1 calc R . .
H92B H 0.1931 0.0940 0.5837 0.278 Uiso 1 1 calc R . .
H92C H 0.2599 0.1768 0.6502 0.278 Uiso 1 1 calc R . .
C93 C 0.4051(7) 0.2113(5) 0.6256(6) 0.159(6) Uani 1 1 d . B .
H93A H 0.4006 0.2629 0.6530 0.239 Uiso 1 1 calc R . .
H93B H 0.4379 0.2259 0.5977 0.239 Uiso 1 1 calc R . .
H93C H 0.4399 0.1842 0.6577 0.239 Uiso 1 1 calc R . .
C94 C 0.3253(7) 0.0722(5) 0.5423(4) 0.107(3) Uani 1 1 d . B .
H94A H 0.3667 0.0870 0.5203 0.160 Uiso 1 1 calc R . .
H94B H 0.2647 0.0323 0.5061 0.160 Uiso 1 1 calc R . .
H94C H 0.3540 0.0458 0.5774 0.160 Uiso 1 1 calc R . .
C95 C 0.0256(3) 0.1059(3) 0.3489(2) 0.0368(10) Uani 1 1 d . . .
C96 C 0.0069(4) 0.0134(3) 0.3479(3) 0.0570(16) Uani 1 1 d . B .
H96A H 0.0607 -0.0050 0.3489 0.085 Uiso 1 1 calc R . .
H96B H -0.0493 -0.0226 0.3050 0.085 Uiso 1 1 calc R . .
H96C H -0.0028 0.0088 0.3893 0.085 Uiso 1 1 calc R . .
C97 C 0.0375(4) 0.1115(4) 0.2823(3) 0.0508(14) Uani 1 1 d . B .
H97A H 0.0446 0.1694 0.2805 0.076 Uiso 1 1 calc R . .
H97B H -0.0179 0.0720 0.2403 0.076 Uiso 1 1 calc R . .
H97C H 0.0933 0.0965 0.2837 0.076 Uiso 1 1 calc R . .
C98 C -0.0615(4) 0.1306(3) 0.3463(3) 0.0473(13) Uani 1 1 d . B .
H98A H -0.0728 0.1226 0.3864 0.071 Uiso 1 1 calc R . .
H98B H -0.1161 0.0947 0.3022 0.071 Uiso 1 1 calc R . .
H98C H -0.0512 0.1902 0.3487 0.071 Uiso 1 1 calc R . .
C101 C 0.3435(7) 0.1081(5) 0.3804(5) 0.078(5) Uani 0.57 1 d PD C 3
H101 H 0.3032 0.0937 0.4045 0.094 Uiso 0.57 1 calc PR C 3
Cl1 Cl 0.4479(4) 0.0903(6) 0.4200(4) 0.179(4) Uani 0.57 1 d PD C 3
Cl2 Cl 0.2885(5) 0.0465(5) 0.2938(3) 0.181(3) Uani 0.57 1 d PD C 3
Cl3 Cl 0.3642(6) 0.2121(3) 0.3850(5) 0.200(4) Uani 0.57 1 d PD C 3
C102 C 0.8421(5) 0.1951(4) 0.0725(3) 0.0655(18) Uani 1 1 d . . .
H102 H 0.7845 0.2099 0.0478 0.079 Uiso 1 1 calc R . .
Cl4 Cl 0.87755(14) 0.23423(14) 0.16299(10) 0.0854(6) Uani 1 1 d . . .
Cl5 Cl 0.8142(3) 0.08579(13) 0.04560(13) 0.1373(12) Uani 1 1 d . . .
Cl6 Cl 0.92944(15) 0.24274(14) 0.05127(12) 0.0865(6) Uani 1 1 d . . .
C103 C 0.6772(5) 0.9037(4) 0.1355(3) 0.0589(15) Uani 1 1 d . . .
H103 H 0.6099 0.8696 0.1046 0.071 Uiso 1 1 calc R . .
Cl7 Cl 0.74365(12) 0.88038(12) 0.08991(9) 0.0668(4) Uani 1 1 d . . .
Cl8 Cl 0.68625(15) 1.01135(13) 0.15548(12) 0.0852(6) Uani 1 1 d . . .
Cl9 Cl 0.71416(18) 0.87637(17) 0.21234(11) 0.0974(7) Uani 1 1 d . . .
C104 C -0.0170(5) 0.7994(4) 0.4434(3) 0.0584(15) Uani 1 1 d . . .
H104 H -0.0682 0.7901 0.4588 0.070 Uiso 1 1 calc R . .
Cl10 Cl 0.05049(14) 0.73449(13) 0.47021(11) 0.0779(5) Uani 1 1 d . . .
Cl11 Cl -0.06839(15) 0.77376(14) 0.35154(9) 0.0858(6) Uani 1 1 d . . .
Cl12 Cl 0.0500(2) 0.90483(12) 0.48222(11) 0.1267(11) Uani 1 1 d . . .
C105 C 0.3657(8) 0.1450(6) 0.4012(5) 0.093(8) Uani 0.43 1 d PD D 4
H105 H 0.3197 0.1369 0.4217 0.111 Uiso 0.43 1 calc PR D 4
Cl1A Cl 0.4084(9) 0.0606(4) 0.3966(6) 0.186(6) Uani 0.43 1 d PD D 4
Cl2A Cl 0.4579(5) 0.2347(4) 0.4552(4) 0.135(3) Uani 0.43 1 d PD D 4
Cl3A Cl 0.3117(5) 0.1539(7) 0.3195(4) 0.163(4) Uani 0.43 1 d PD D 4

loop_
_atom_site_aniso_label
_atom_site_aniso_U_11
_atom_site_aniso_U_22
_atom_site_aniso_U_33
_atom_site_aniso_U_23
_atom_site_aniso_U_13
_atom_site_aniso_U_12
Zr1 0.02008(18) 0.02310(19) 0.01751(17) 0.00684(14) 0.00796(14) 0.00748(14)
Zr2 0.01961(17) 0.02107(18) 0.01733(17) 0.00636(14) 0.00822(14) 0.00576(14)
Zr3 0.02324(19) 0.0302(2) 0.01819(18) 0.00755(15) 0.00769(15) 0.00647(16)
Zr4 0.0270(2) 0.0299(2) 0.01663(17) 0.00597(15) 0.00844(15) 0.01264(16)
O1 0.0266(14) 0.0276(15) 0.0212(13) 0.0087(11) 0.0079(11) 0.0065(12)
O2 0.0261(14) 0.0194(13) 0.0203(13) 0.0066(11) 0.0106(11) 0.0054(11)
O3 0.0282(15) 0.0227(14) 0.0257(14) 0.0077(11) 0.0149(12) 0.0058(12)
O4 0.0263(14) 0.0204(13) 0.0191(13) 0.0057(11) 0.0099(11) 0.0040(11)
O5 0.0375(17) 0.0279(15) 0.0240(14) 0.0082(12) 0.0137(13) 0.0132(13)
O6 0.0314(15) 0.0215(14) 0.0268(14) 0.0072(12) 0.0091(12) 0.0082(12)
O7 0.0327(16) 0.0253(15) 0.0277(15) 0.0087(12) 0.0072(13) 0.0078(13)
O8 0.0350(16) 0.0217(14) 0.0238(14) 0.0088(11) 0.0114(12) 0.0086(12)
C1 0.043(3) 0.032(2) 0.062(3) 0.012(2) 0.031(3) 0.020(2)
C2 0.038(3) 0.052(3) 0.030(2) 0.002(2) 0.016(2) 0.022(2)
C3 0.033(2) 0.048(3) 0.031(2) 0.017(2) 0.0211(19) 0.019(2)
C4 0.021(2) 0.042(3) 0.036(2) 0.013(2) 0.0161(18) 0.0137(18)
C5 0.036(2) 0.051(3) 0.038(2) 0.023(2) 0.022(2) 0.030(2)
C6 0.031(4) 0.042(4) 0.030(4) 0.015(3) -0.005(3) 0.003(3)
C7 0.045(4) 0.061(6) 0.020(3) 0.019(3) 0.012(3) 0.028(5)
C8 0.025(4) 0.045(4) 0.051(5) 0.035(4) 0.010(3) 0.006(3)
C9 0.043(5) 0.035(4) 0.036(3) 0.011(3) 0.003(4) 0.023(3)
C10 0.028(3) 0.064(7) 0.044(4) 0.033(4) 0.022(4) 0.027(4)
C6A 0.031(4) 0.042(4) 0.030(4) 0.015(3) -0.005(3) 0.003(3)
C7A 0.045(4) 0.061(6) 0.020(3) 0.019(3) 0.012(3) 0.028(5)
C8A 0.025(4) 0.045(4) 0.051(5) 0.035(4) 0.010(3) 0.006(3)
C9A 0.043(5) 0.035(4) 0.036(3) 0.011(3) 0.003(4) 0.023(3)
C10A 0.028(3) 0.064(7) 0.044(4) 0.033(4) 0.022(4) 0.027(4)
C11 0.020(2) 0.044(3) 0.036(2) 0.012(2) 0.0104(18) 0.0145(19)
C12 0.024(2) 0.035(2) 0.034(2) 0.0076(19) 0.0037(18) 0.0074(18)
C13 0.027(2) 0.039(2) 0.0202(19) 0.0016(18) 0.0011(17) 0.0077(19)
C14 0.031(2) 0.042(3) 0.025(2) 0.0160(19) 0.0038(18) 0.013(2)
C15 0.026(2) 0.036(2) 0.031(2) 0.0051(19) 0.0021(18) 0.0140(19)
C16 0.034(2) 0.031(2) 0.048(3) 0.016(2) 0.027(2) 0.0077(19)
C17 0.020(2) 0.047(3) 0.034(2) 0.003(2) 0.0147(18) -0.0008(19)
C18 0.025(2) 0.048(3) 0.043(3) 0.021(2) 0.020(2) 0.016(2)
C19 0.039(2) 0.030(2) 0.045(3) 0.011(2) 0.031(2) 0.0112(19)
C20 0.033(2) 0.042(3) 0.029(2) 0.0116(19) 0.0203(19) 0.007(2)
C21 0.028(2) 0.025(2) 0.0243(19) 0.0087(16) 0.0134(17) 0.0111(17)
C22 0.0246(19) 0.0201(19) 0.0237(19) 0.0058(15) 0.0104(16) 0.0071(15)
C23 0.033(2) 0.026(2) 0.0210(19) 0.0054(16) 0.0104(17) 0.0096(17)
C24 0.035(2) 0.022(2) 0.029(2) 0.0094(17) 0.0170(18) 0.0114(17)
C25 0.036(2) 0.020(2) 0.031(2) 0.0069(17) 0.0170(19) 0.0073(17)
C26 0.028(2) 0.024(2) 0.0249(19) 0.0032(16) 0.0113(17) 0.0073(17)
C27 0.045(3) 0.027(2) 0.032(2) 0.0136(18) 0.017(2) 0.011(2)
C28 0.053(3) 0.044(3) 0.034(2) 0.020(2) 0.011(2) 0.011(2)
C29 0.055(3) 0.052(3) 0.046(3) 0.025(3) 0.028(3) 0.012(3)
C30 0.068(4) 0.043(3) 0.049(3) 0.022(2) 0.027(3) 0.031(3)
C31 0.032(2) 0.028(2) 0.029(2) 0.0040(18) 0.0070(18) 0.0041(18)
C32 0.056(3) 0.033(3) 0.047(3) 0.008(2) 0.000(3) -0.005(2)
C33 0.047(3) 0.042(3) 0.031(2) -0.004(2) 0.013(2) 0.014(2)
C34 0.027(2) 0.044(3) 0.042(3) 0.010(2) 0.013(2) 0.005(2)
C35 0.0211(18) 0.024(2) 0.0246(19) 0.0096(16) 0.0092(16) 0.0078(16)
C36 0.0248(19) 0.0214(19) 0.0218(18) 0.0082(15) 0.0095(16) 0.0050(16)
C37 0.030(2) 0.028(2) 0.0241(19) 0.0081(17) 0.0137(17) 0.0074(17)
C38 0.028(2) 0.028(2) 0.028(2) 0.0124(17) 0.0141(17) 0.0049(17)
C39 0.029(2) 0.026(2) 0.034(2) 0.0132(18) 0.0148(18) 0.0052(17)
C40 0.025(2) 0.0225(19) 0.028(2) 0.0070(16) 0.0113(17) 0.0061(16)
C41 0.044(3) 0.037(3) 0.035(2) 0.015(2) 0.024(2) 0.004(2)
C42 0.074(4) 0.082(5) 0.037(3) 0.026(3) 0.020(3) -0.012(4)
C43 0.055(3) 0.042(3) 0.049(3) 0.024(2) 0.029(3) 0.005(2)
C44 0.085(5) 0.051(4) 0.103(5) 0.029(4) 0.079(5) 0.019(3)
C45 0.034(2) 0.024(2) 0.034(2) 0.0045(18) 0.0175(19) 0.0048(18)
C46 0.054(3) 0.023(2) 0.055(3) 0.005(2) 0.031(3) 0.003(2)
C47 0.043(3) 0.032(2) 0.058(3) 0.009(2) 0.031(3) 0.014(2)
C48 0.052(3) 0.038(3) 0.031(2) 0.002(2) 0.015(2) 0.014(2)
C51 0.080(10) 0.030(5) 0.034(5) 0.001(4) 0.036(6) 0.003(5)
C52 0.040(5) 0.108(13) 0.020(4) 0.039(6) 0.014(4) 0.021(6)
C53 0.105(14) 0.044(7) 0.081(11) 0.043(7) 0.069(10) 0.040(9)
C54 0.057(8) 0.062(7) 0.032(5) 0.004(5) 0.024(5) -0.027(6)
C55 0.049(6) 0.080(9) 0.078(9) 0.055(8) 0.051(6) 0.043(7)
C51A 0.080(10) 0.030(5) 0.034(5) 0.001(4) 0.036(6) 0.003(5)
C52A 0.040(5) 0.108(13) 0.020(4) 0.039(6) 0.014(4) 0.021(6)
C53A 0.105(14) 0.044(7) 0.081(11) 0.043(7) 0.069(10) 0.040(9)
C54A 0.057(8) 0.062(7) 0.032(5) 0.004(5) 0.024(5) -0.027(6)
C55A 0.049(6) 0.080(9) 0.078(9) 0.055(8) 0.051(6) 0.043(7)
C56 0.026(2) 0.054(3) 0.035(2) 0.019(2) 0.0176(19) 0.014(2)
C57 0.027(2) 0.045(3) 0.036(2) 0.008(2) 0.0115(19) 0.016(2)
C58 0.030(2) 0.044(3) 0.035(2) 0.016(2) 0.0074(19) 0.013(2)
C59 0.023(2) 0.047(3) 0.029(2) 0.002(2) 0.0020(18) 0.005(2)
C60 0.028(2) 0.036(3) 0.056(3) 0.010(2) 0.019(2) 0.005(2)
C61 0.035(2) 0.033(2) 0.047(3) 0.017(2) 0.015(2) 0.018(2)
C62 0.033(2) 0.045(3) 0.032(2) 0.002(2) 0.0129(19) 0.023(2)
C63 0.033(2) 0.057(3) 0.047(3) 0.027(2) 0.022(2) 0.023(2)
C64 0.026(2) 0.035(3) 0.046(3) 0.010(2) 0.005(2) 0.0114(19)
C65 0.033(2) 0.050(3) 0.026(2) 0.014(2) 0.0066(18) 0.023(2)
C66 0.041(3) 0.063(3) 0.021(2) 0.000(2) 0.016(2) 0.012(2)
C67 0.056(3) 0.039(3) 0.042(3) 0.000(2) 0.033(3) 0.016(2)
C68 0.039(3) 0.055(3) 0.037(2) 0.012(2) 0.024(2) 0.023(2)
C69 0.039(3) 0.044(3) 0.042(3) 0.013(2) 0.027(2) 0.004(2)
C70 0.052(3) 0.058(3) 0.033(2) 0.025(2) 0.025(2) 0.019(3)
C71 0.027(2) 0.029(2) 0.028(2) 0.0128(17) 0.0127(17) 0.0104(17)
C72 0.029(2) 0.0195(19) 0.032(2) 0.0048(17) 0.0106(18) 0.0032(16)
C73 0.036(2) 0.032(2) 0.024(2) 0.0060(18) 0.0106(18) 0.0079(19)
C74 0.040(2) 0.030(2) 0.025(2) 0.0076(17) 0.0146(19) 0.0092(19)
C75 0.041(2) 0.023(2) 0.029(2) 0.0075(17) 0.0137(19) 0.0086(18)
C76 0.034(2) 0.024(2) 0.0225(19) 0.0064(16) 0.0094(17) 0.0073(17)
C77 0.067(4) 0.042(3) 0.030(2) 0.016(2) 0.022(2) 0.016(3)
C78 0.079(5) 0.072(4) 0.041(3) 0.027(3) 0.017(3) 0.029(4)
C79 0.085(5) 0.109(6) 0.063(4) 0.040(4) 0.046(4) 0.022(5)
C80 0.216(11) 0.046(4) 0.053(4) 0.028(3) 0.053(6) 0.031(5)
C81 0.051(3) 0.026(2) 0.025(2) 0.0054(17) 0.016(2) 0.011(2)
C82 0.096(5) 0.030(3) 0.033(3) 0.006(2) 0.025(3) 0.020(3)
C83 0.052(3) 0.041(3) 0.028(2) 0.006(2) 0.011(2) 0.007(2)
C84 0.057(3) 0.052(3) 0.034(2) 0.010(2) 0.024(2) 0.027(3)
C85 0.036(2) 0.027(2) 0.0236(19) 0.0083(16) 0.0146(17) 0.0151(18)
C86 0.035(2) 0.024(2) 0.0231(19) 0.0076(16) 0.0133(17) 0.0100(17)
C87 0.036(2) 0.028(2) 0.025(2) 0.0068(17) 0.0065(18) 0.0079(19)
C88 0.040(3) 0.029(2) 0.031(2) 0.0119(18) 0.0084(19) 0.0105(19)
C89 0.046(3) 0.020(2) 0.034(2) 0.0088(18) 0.012(2) 0.0115(19)
C90 0.043(3) 0.023(2) 0.027(2) 0.0067(17) 0.0127(19) 0.0145(19)
C91 0.057(3) 0.042(3) 0.039(3) 0.021(2) 0.011(2) 0.023(3)
C92 0.203(13) 0.39(2) 0.168(10) 0.237(14) 0.143(10) 0.226(15)
C93 0.103(7) 0.066(5) 0.179(10) 0.068(6) -0.074(7) -0.001(5)
C94 0.156(9) 0.086(6) 0.073(5) 0.030(4) 0.019(5) 0.085(6)
C95 0.042(3) 0.027(2) 0.030(2) 0.0021(18) 0.008(2) 0.011(2)
C96 0.065(4) 0.027(3) 0.049(3) -0.002(2) 0.003(3) 0.010(3)
C97 0.055(3) 0.052(3) 0.027(2) -0.001(2) 0.010(2) 0.011(3)
C98 0.039(3) 0.039(3) 0.046(3) 0.005(2) 0.008(2) 0.005(2)
C101 0.059(8) 0.105(13) 0.075(9) 0.049(9) 0.023(7) 0.024(9)
Cl1 0.095(4) 0.389(14) 0.128(5) 0.142(7) 0.065(3) 0.136(6)
Cl2 0.161(6) 0.175(6) 0.109(4) -0.023(4) 0.012(4) 0.025(5)
Cl3 0.300(12) 0.091(4) 0.354(13) 0.099(6) 0.259(11) 0.098(6)
C102 0.076(4) 0.051(4) 0.052(3) 0.009(3) 0.012(3) 0.024(3)
Cl4 0.0790(12) 0.0901(14) 0.0570(10) 0.0002(9) 0.0165(9) 0.0169(10)
Cl5 0.235(4) 0.0474(11) 0.0883(16) 0.0088(11) 0.0457(19) 0.0229(16)
Cl6 0.0852(13) 0.0923(14) 0.0944(14) 0.0334(12) 0.0431(12) 0.0417(11)
C103 0.067(4) 0.071(4) 0.050(3) 0.020(3) 0.031(3) 0.034(3)
Cl7 0.0718(10) 0.0877(12) 0.0656(10) 0.0326(9) 0.0409(9) 0.0451(9)
Cl8 0.0846(13) 0.0710(12) 0.0971(14) 0.0143(10) 0.0364(11) 0.0383(10)
Cl9 0.1294(19) 0.138(2) 0.0683(12) 0.0557(13) 0.0581(13) 0.0753(16)
C104 0.068(4) 0.048(3) 0.057(4) 0.017(3) 0.029(3) 0.011(3)
Cl10 0.0793(12) 0.0772(12) 0.0885(13) 0.0346(10) 0.0399(10) 0.0327(10)
Cl11 0.0798(12) 0.0992(15) 0.0534(9) 0.0132(9) 0.0162(9) 0.0154(11)
Cl12 0.225(3) 0.0440(10) 0.0691(12) 0.0141(9) 0.0505(16) -0.0103(14)
C105 0.097(17) 0.13(2) 0.109(17) 0.091(17) 0.068(15) 0.040(15)
Cl1A 0.313(16) 0.085(5) 0.256(14) 0.111(7) 0.175(13) 0.093(7)
Cl2A 0.118(5) 0.157(7) 0.178(7) 0.093(6) 0.093(5) 0.043(5)
Cl3A 0.115(5) 0.343(15) 0.120(5) 0.150(8) 0.075(5) 0.126(8)

loop_
_atom_type_symbol
_atom_type_description
_atom_type_scat_dispersion_real
_atom_type_scat_dispersion_imag
_atom_type_scat_source
C C 0.0033 0.0016 'International Tables Vol C Tables 4.2.6.8 and 6.1.1.4'
H H 0.0000 0.0000 'International Tables Vol C Tables 4.2.6.8 and 6.1.1.4'
O O 0.0106 0.0060 'International Tables Vol C Tables 4.2.6.8 and 6.1.1.4'
Cl Cl 0.1484 0.1585 'International Tables Vol C Tables 4.2.6.8 and 6.1.1.4'
Zr Zr -2.9673 0.5597 'International Tables Vol C Tables 4.2.6.8 and 6.1.1.4'

loop_
_geom_angle_atom_site_label_1
_geom_angle_atom_site_label_2
_geom_angle_atom_site_label_3
_geom_angle
O1 Zr1 O4 131.66(10)
O1 Zr1 O2 71.58(10)
O4 Zr1 O2 65.05(9)
O1 Zr1 C3 125.20(14)
O4 Zr1 C3 96.61(13)
O2 Zr1 C3 122.92(12)
O1 Zr1 C2 93.12(15)
O4 Zr1 C2 127.38(14)
O2 Zr1 C2 121.87(14)
C3 Zr1 C2 32.40(16)
O1 Zr1 C8A 71.2(9)
O4 Zr1 C8A 107.2(9)
O2 Zr1 C8A 113.3(8)
C3 Zr1 C8A 123.8(8)
C2 Zr1 C8A 113.5(9)
O1 Zr1 C7A 98.0(9)
O4 Zr1 C7A 79.9(8)
O2 Zr1 C7A 111.9(8)
C3 Zr1 C7A 117.3(9)
C2 Zr1 C7A 125.9(8)
C8A Zr1 C7A 29.7(8)
O1 Zr1 C9 106.54(14)
O4 Zr1 C9 73.43(16)
O2 Zr1 C9 112.9(2)
C3 Zr1 C9 111.7(2)
C2 Zr1 C9 125.1(2)
C8A Zr1 C9 38.0(10)
C7A Zr1 C9 8.6(9)
O1 Zr1 C4 126.60(13)
O4 Zr1 C4 76.15(13)
O2 Zr1 C4 91.88(12)
C3 Zr1 C4 31.85(14)
C2 Zr1 C4 52.77(15)
C8A Zr1 C4 153.9(8)
C7A Zr1 C4 134.7(9)
C9 Zr1 C4 126.39(16)
O1 Zr1 C10 75.0(2)
O4 Zr1 C10 98.89(15)
O2 Zr1 C10 108.29(17)
C3 Zr1 C10 128.3(2)
C2 Zr1 C10 121.49(17)
C8A Zr1 C10 8.5(10)
C7A Zr1 C10 23.5(9)
C9 Zr1 C10 32.14(17)
C4 Zr1 C10 155.1(2)
O1 Zr1 C8 122.69(19)
O4 Zr1 C8 83.5(2)
O2 Zr1 C8 141.48(18)
C3 Zr1 C8 80.45(17)
C2 Zr1 C8 94.49(19)
C8A Zr1 C8 53.8(8)
C7A Zr1 C8 36.8(9)
C9 Zr1 C8 32.11(16)
C4 Zr1 C8 102.05(18)
C10 Zr1 C8 53.1(3)
O1 Zr1 C9A 75.7(9)
O4 Zr1 C9A 127.0(9)
O2 Zr1 C9A 138.5(10)
C3 Zr1 C9A 96.7(10)
C2 Zr1 C9A 84.2(9)
C8A Zr1 C9A 29.6(8)
C7A Zr1 C9A 48.7(12)
C9 Zr1 C9A 54.0(8)
C4 Zr1 C9A 128.5(10)
C10 Zr1 C9A 37.3(10)
C8 Zr1 C9A 48.9(8)
O3 Zr2 O2 136.91(10)
O3 Zr2 O4 72.18(10)
O2 Zr2 O4 66.32(9)
O3 Zr2 C13 87.98(13)
O2 Zr2 C13 126.61(13)
O4 Zr2 C13 127.61(13)
O3 Zr2 C14 120.47(13)
O2 Zr2 C14 95.46(13)
O4 Zr2 C14 129.85(13)
C13 Zr2 C14 32.77(15)
O3 Zr2 C18 76.48(14)
O2 Zr2 C18 98.87(13)
O4 Zr2 C18 99.26(13)
C13 Zr2 C18 123.02(15)
C14 Zr2 C18 130.38(15)
O3 Zr2 C19 70.16(13)
O2 Zr2 C19 125.61(13)
O4 Zr2 C19 123.68(13)
C13 Zr2 C19 91.13(16)
C14 Zr2 C19 105.21(16)
C18 Zr2 C19 31.97(15)
O3 Zr2 C17 107.70(14)
O2 Zr2 C17 72.82(13)
O4 Zr2 C17 104.04(13)
C13 Zr2 C17 128.29(15)
C14 Zr2 C17 114.75(16)
C18 Zr2 C17 31.61(16)
C19 Zr2 C17 52.80(15)
O3 Zr2 C16 122.52(13)
O2 Zr2 C16 81.48(13)
O4 Zr2 C16 133.79(13)
C13 Zr2 C16 97.97(16)
C14 Zr2 C16 83.47(16)
C18 Zr2 C16 52.57(15)
C19 Zr2 C16 52.70(15)
C17 Zr2 C16 32.04(15)
O3 Zr2 C20 97.89(13)
O2 Zr2 C20 113.09(12)
O4 Zr2 C20 151.61(13)
C13 Zr2 C20 77.01(15)
C14 Zr2 C20 78.33(15)
C18 Zr2 C20 52.35(15)
C19 Zr2 C20 31.57(15)
C17 Zr2 C20 52.60(14)
C16 Zr2 C20 31.74(14)
O3 Zr2 C15 123.48(13)
O2 Zr2 C15 75.15(12)
O4 Zr2 C15 98.86(13)
C13 Zr2 C15 53.00(15)
C14 Zr2 C15 31.66(15)
C18 Zr2 C15 156.58(16)
C19 Zr2 C15 136.86(15)
C17 Zr2 C15 128.20(16)
C16 Zr2 C15 104.01(16)
C20 Zr2 C15 108.50(15)
O3 Zr2 C12 73.03(13)
O2 Zr2 C12 121.39(13)
O4 Zr2 C12 95.85(13)
C13 Zr2 C12 31.87(15)
C14 Zr2 C12 52.83(15)
C18 Zr2 C12 139.71(15)
C19 Zr2 C12 111.00(15)
C17 Zr2 C12 159.37(15)
C16 Zr2 C12 129.79(15)
C20 Zr2 C12 106.78(15)
C15 Zr2 C12 51.99(15)
O5 Zr3 O8 133.16(11)
O5 Zr3 O6 71.48(10)
O8 Zr3 O6 65.54(10)
O5 Zr3 C59 91.29(15)
O8 Zr3 C59 127.26(14)
O6 Zr3 C59 122.73(14)
O5 Zr3 C54A 76.5(6)
O8 Zr3 C54A 130.3(4)
O6 Zr3 C54A 141.0(6)
C59 Zr3 C54A 78.9(4)
O5 Zr3 C55 75.6(3)
O8 Zr3 C55 99.4(3)
O6 Zr3 C55 106.7(2)
C59 Zr3 C55 121.5(2)
C54A Zr3 C55 42.6(4)
O5 Zr3 C55A 107.9(6)
O8 Zr3 C55A 105.2(6)
O6 Zr3 C55A 158.2(4)
C59 Zr3 C55A 78.9(4)
C54A Zr3 C55A 31.5(3)
C55 Zr3 C55A 53.7(4)
O5 Zr3 C58 123.25(14)
O8 Zr3 C58 96.63(14)
O6 Zr3 C58 124.33(14)
C59 Zr3 C58 32.28(16)
C54A Zr3 C58 91.7(6)
C55 Zr3 C58 128.7(2)
C55A Zr3 C58 75.0(3)
O5 Zr3 C60 75.47(15)
O8 Zr3 C60 122.00(14)
O6 Zr3 C60 91.30(14)
C59 Zr3 C60 31.79(16)
C54A Zr3 C60 101.7(3)
C55 Zr3 C60 138.6(3)
C55A Zr3 C60 109.9(5)
C58 Zr3 C60 52.60(16)
O5 Zr3 C51 71.4(2)
O8 Zr3 C51 125.6(3)
O6 Zr3 C51 129.9(2)
C59 Zr3 C51 90.3(3)
C54A Zr3 C51 12.3(5)
C55 Zr3 C51 31.24(19)
C55A Zr3 C51 38.2(6)
C58 Zr3 C51 103.9(3)
C60 Zr3 C51 110.3(3)
O5 Zr3 C54 106.2(3)
O8 Zr3 C54 74.2(2)
O6 Zr3 C54 111.2(3)
C59 Zr3 C54 126.0(3)
C54A Zr3 C54 57.7(3)
C55 Zr3 C54 31.22(17)
C55A Zr3 C54 47.3(4)
C58 Zr3 C54 113.3(3)
C60 Zr3 C54 156.9(3)
C51 Zr3 C54 51.4(3)
O5 Zr3 C53A 66.0(3)
O8 Zr3 C53A 114.7(5)
O6 Zr3 C53A 112.4(5)
C59 Zr3 C53A 108.4(6)
C54A Zr3 C53A 31.4(3)
C55 Zr3 C53A 15.3(4)
C55A Zr3 C53A 51.7(4)
C58 Zr3 C53A 122.6(5)
C60 Zr3 C53A 123.3(5)
C51 Zr3 C53A 19.1(5)
C54 Zr3 C53A 44.2(3)
O7 Zr4 O6 136.19(11)
O7 Zr4 O8 71.59(11)
O6 Zr4 O8 66.01(10)
O7 Zr4 C66 86.37(16)
O6 Zr4 C66 128.35(15)
O8 Zr4 C66 127.20(15)
O7 Zr4 C70 118.59(15)
O6 Zr4 C70 98.35(15)
O8 Zr4 C70 132.29(15)
C66 Zr4 C70 32.31(17)
O7 Zr4 C63 75.92(15)
O6 Zr4 C63 99.08(15)
O8 Zr4 C63 97.93(14)
C66 Zr4 C63 122.89(17)
C70 Zr4 C63 129.61(17)
O7 Zr4 C64 69.76(14)
O6 Zr4 C64 126.08(14)
O8 Zr4 C64 122.44(14)
C66 Zr4 C64 90.84(17)
C70 Zr4 C64 103.50(17)
C63 Zr4 C64 32.06(16)
O7 Zr4 C62 107.48(15)
O6 Zr4 C62 73.13(13)
O8 Zr4 C62 103.33(13)
C66 Zr4 C62 129.21(17)
C70 Zr4 C62 115.03(17)
C63 Zr4 C62 31.93(16)
C64 Zr4 C62 52.95(16)
O7 Zr4 C61 121.97(14)
O6 Zr4 C61 82.39(13)
O8 Zr4 C61 133.35(13)
C66 Zr4 C61 99.18(17)
C70 Zr4 C61 83.64(17)
C63 Zr4 C61 52.67(16)
C64 Zr4 C61 52.57(16)
C62 Zr4 C61 31.94(15)
O7 Zr4 C65 97.65(14)
O6 Zr4 C65 113.72(13)
O8 Zr4 C65 150.35(13)
C66 Zr4 C65 77.78(16)
C70 Zr4 C65 77.28(17)
C63 Zr4 C65 52.42(16)
C64 Zr4 C65 31.60(16)
C62 Zr4 C65 52.45(15)
C61 Zr4 C65 31.44(15)
O7 Zr4 C67 72.68(15)
O6 Zr4 C67 120.69(15)
O8 Zr4 C67 95.02(15)
C66 Zr4 C67 32.18(17)
C70 Zr4 C67 52.92(18)
C63 Zr4 C67 140.03(18)
C64 Zr4 C67 111.78(17)
C62 Zr4 C67 160.75(16)
C61 Zr4 C67 131.24(17)
C65 Zr4 C67 108.30(16)
O7 Zr4 C69 123.86(15)
O6 Zr4 C69 76.40(14)
O8 Zr4 C69 101.63(14)
C66 Zr4 C69 52.76(17)
C70 Zr4 C69 31.83(16)
C63 Zr4 C69 155.82(17)
C64 Zr4 C69 135.27(17)
C62 Zr4 C69 127.70(17)
C61 Zr4 C69 103.19(17)
C65 Zr4 C69 107.08(16)
C67 Zr4 C69 52.00(17)
C21 O1 Zr1 119.8(2)
C22 O2 Zr2 132.7(2)
C22 O2 Zr1 112.3(2)
Zr2 O2 Zr1 111.82(11)
C35 O3 Zr2 119.3(2)
C36 O4 Zr2 113.7(2)
C36 O4 Zr1 133.3(2)
Zr2 O4 Zr1 112.07(11)
C71 O5 Zr3 120.7(3)
C72 O6 Zr4 131.6(2)
C72 O6 Zr3 113.5(2)
Zr4 O6 Zr3 113.23(12)
C85 O7 Zr4 121.1(3)
C86 O8 Zr3 132.6(2)
C86 O8 Zr4 114.1(2)
Zr3 O8 Zr4 112.50(12)
C5 C1 C2 108.0(4)
C5 C1 Zr1 75.1(3)
C2 C1 Zr1 71.7(3)
C5 C1 H1 126.0
C2 C1 H1 126.0
Zr1 C1 H1 119.0
C3 C2 C1 107.9(4)
C3 C2 Zr1 73.6(2)
C1 C2 Zr1 76.1(3)
C3 C2 H2 126.1
C1 C2 H2 126.1
Zr1 C2 H2 116.3
C4 C3 C2 107.4(4)
C4 C3 Zr1 75.4(2)
C2 C3 Zr1 74.0(3)
C4 C3 H3 126.3
C2 C3 H3 126.3
Zr1 C3 H3 116.5
C3 C4 C5 109.2(4)
C3 C4 Zr1 72.8(2)
C5 C4 Zr1 76.1(2)
C3 C4 H4 125.4
C5 C4 H4 125.4
Zr1 C4 H4 117.6
C1 C5 C4 107.6(4)
C1 C5 Zr1 73.6(3)
C4 C5 Zr1 72.4(2)
C1 C5 H5 126.2
C4 C5 H5 126.2
Zr1 C5 H5 119.7
C7 C6 C10 108.0
C7 C6 Zr1 74.1(3)
C10 C6 Zr1 73.4(4)
C7 C6 H6 126.0
C10 C6 H6 126.0
Zr1 C6 H6 118.4
C6 C7 C8 108.0
C6 C7 Zr1 74.0(4)
C8 C7 Zr1 73.5(3)
C6 C7 H7 126.0
C8 C7 H7 126.0
Zr1 C7 H7 118.5
C9 C8 C7 108.0
C9 C8 Zr1 73.5(4)
C7 C8 Zr1 74.5(4)
C9 C8 H8 126.0
C7 C8 H8 126.0
Zr1 C8 H8 117.9
C10 C9 C8 108.0
C10 C9 Zr1 74.2(4)
C8 C9 Zr1 74.4(4)
C10 C9 H9 126.0
C8 C9 H9 126.0
Zr1 C9 H9 117.5
C9 C10 C6 108.0
C9 C10 Zr1 73.7(3)
C6 C10 Zr1 74.6(4)
C9 C10 H10 126.0
C6 C10 H10 126.0
Zr1 C10 H10 117.7
C7A C6A C10A 108.0
C7A C6A Zr1 73.7(19)
C10A C6A Zr1 76.0(19)
C7A C6A H6A 126.0
C10A C6A H6A 126.0
Zr1 C6A H6A 116.4
C8A C7A C6A 108.0
C8A C7A Zr1 74.7(19)
C6A C7A Zr1 76.9(19)
C8A C7A H7A 126.0
C6A C7A H7A 126.0
Zr1 C7A H7A 114.7
C7A C8A C9A 108.0
C7A C8A Zr1 75.6(19)
C9A C8A Zr1 76.5(19)
C7A C8A H8A 126.0
C9A C8A H8A 126.0
Zr1 C8A H8A 114.2
C8A C9A C10A 108.0
C8A C9A Zr1 73.9(19)
C10A C9A Zr1 76.6(19)
C8A C9A H9A 126.0
C10A C9A H9A 126.0
Zr1 C9A H9A 115.6
C9A C10A C6A 108.0
C9A C10A Zr1 74.1(19)
C6A C10A Zr1 74.9(18)
C9A C10A H10A 126.0
C6A C10A H10A 126.0
Zr1 C10A H10A 117.0
C12 C11 C15 107.3(4)
C12 C11 Zr2 73.5(2)
C15 C11 Zr2 73.4(2)
C12 C11 H11 126.3
C15 C11 H11 126.3
Zr2 C11 H11 118.7
C13 C12 C11 108.7(4)
C13 C12 Zr2 71.3(2)
C11 C12 Zr2 75.0(2)
C13 C12 H12 125.7
C11 C12 H12 125.7
Zr2 C12 H12 119.8
C12 C13 C14 107.2(4)
C12 C13 Zr2 76.9(2)
C14 C13 Zr2 73.7(2)
C12 C13 H13 126.4
C14 C13 H13 126.4
Zr2 C13 H13 115.3
C15 C14 C13 108.0(4)
C15 C14 Zr2 76.7(2)
C13 C14 Zr2 73.5(2)
C15 C14 H14 126.0
C13 C14 H14 126.0
Zr2 C14 H14 115.9
C14 C15 C11 108.7(4)
C14 C15 Zr2 71.6(2)
C11 C15 Zr2 75.2(2)
C14 C15 H15 125.7
C11 C15 H15 125.7
Zr2 C15 H15 119.3
C20 C16 C17 107.6(4)
C20 C16 Zr2 74.4(2)
C17 C16 Zr2 74.0(2)
C20 C16 H16 126.2
C17 C16 H16 126.2
Zr2 C16 H16 117.5
C18 C17 C16 107.4(4)
C18 C17 Zr2 73.4(2)
C16 C17 Zr2 74.0(2)
C18 C17 H17 126.3
C16 C17 H17 126.3
Zr2 C17 H17 118.3
C17 C18 C19 109.0(4)
C17 C18 Zr2 75.0(3)
C19 C18 Zr2 74.5(3)
C17 C18 H18 125.5
C19 C18 H18 125.5
Zr2 C18 H18 116.9
C20 C19 C18 107.4(4)
C20 C19 Zr2 74.8(3)
C18 C19 Zr2 73.5(2)
C20 C19 H19 126.3
C18 C19 H19 126.3
Zr2 C19 H19 117.4
C19 C20 C16 108.6(4)
C19 C20 Zr2 73.6(2)
C16 C20 Zr2 73.9(2)
C19 C20 H20 125.7
C16 C20 H20 125.7
Zr2 C20 H20 118.7
O1 C21 C22 116.1(4)
O1 C21 C26 123.9(4)
C22 C21 C26 120.0(4)
O2 C22 C23 124.9(3)
O2 C22 C21 113.6(3)
C23 C22 C21 121.5(4)
C22 C23 C24 119.7(4)
C22 C23 H23 120.2
C24 C23 H23 120.2
C23 C24 C25 118.2(4)
C23 C24 C27 122.0(4)
C25 C24 C27 119.7(4)
C24 C25 C26 123.3(4)
C24 C25 H25 118.4
C26 C25 H25 118.4
C25 C26 C21 117.2(4)
C25 C26 C31 122.3(4)
C21 C26 C31 120.4(4)
C28 C27 C30 108.0(4)
C28 C27 C29 107.8(4)
C30 C27 C29 108.7(4)
C28 C27 C24 112.4(4)
C30 C27 C24 109.6(4)
C29 C27 C24 110.2(4)
C27 C28 H28A 109.5
C27 C28 H28B 109.5
H28A C28 H28B 109.5
C27 C28 H28C 109.5
H28A C28 H28C 109.5
H28B C28 H28C 109.5
C27 C29 H29A 109.5
C27 C29 H29B 109.5
H29A C29 H29B 109.5
C27 C29 H29C 109.5
H29A C29 H29C 109.5
H29B C29 H29C 109.5
C27 C30 H30A 109.5
C27 C30 H30B 109.5
H30A C30 H30B 109.5
C27 C30 H30C 109.5
H30A C30 H30C 109.5
H30B C30 H30C 109.5
C32 C31 C33 108.8(4)
C32 C31 C34 108.2(4)
C33 C31 C34 109.0(4)
C32 C31 C26 111.8(4)
C33 C31 C26 111.1(4)
C34 C31 C26 107.9(4)
C31 C32 H32A 109.5
C31 C32 H32B 109.5
H32A C32 H32B 109.5
C31 C32 H32C 109.5
H32A C32 H32C 109.5
H32B C32 H32C 109.5
C31 C33 H33A 109.5
C31 C33 H33B 109.5
H33A C33 H33B 109.5
C31 C33 H33C 109.5
H33A C33 H33C 109.5
H33B C33 H33C 109.5
C31 C34 H34A 109.5
C31 C34 H34B 109.5
H34A C34 H34B 109.5
C31 C34 H34C 109.5
H34A C34 H34C 109.5
H34B C34 H34C 109.5
O3 C35 C40 124.8(4)
O3 C35 C36 115.0(3)
C40 C35 C36 120.2(4)
O4 C36 C37 124.9(4)
O4 C36 C35 114.2(3)
C37 C36 C35 120.9(4)
C36 C37 C38 120.6(4)
C36 C37 H37 119.7
C38 C37 H37 119.7
C39 C38 C37 117.9(4)
C39 C38 C41 123.4(4)
C37 C38 C41 118.6(4)
C38 C39 C40 123.4(4)
C38 C39 H39 118.3
C40 C39 H39 118.3
C35 C40 C39 117.0(4)
C35 C40 C45 120.6(4)
C39 C40 C45 122.4(4)
C43 C41 C44 108.3(4)
C43 C41 C42 107.8(4)
C44 C41 C42 108.9(5)
C43 C41 C38 113.0(4)
C44 C41 C38 109.8(4)
C42 C41 C38 108.9(4)
C41 C42 H42A 109.5
C41 C42 H42B 109.5
H42A C42 H42B 109.5
C41 C42 H42C 109.5
H42A C42 H42C 109.5
H42B C42 H42C 109.5
C41 C43 H43A 109.5
C41 C43 H43B 109.5
H43A C43 H43B 109.5
C41 C43 H43C 109.5
H43A C43 H43C 109.5
H43B C43 H43C 109.5
C41 C44 H44A 109.5
C41 C44 H44B 109.5
H44A C44 H44B 109.5
C41 C44 H44C 109.5
H44A C44 H44C 109.5
H44B C44 H44C 109.5
C47 C45 C48 108.9(4)
C47 C45 C46 107.3(4)
C48 C45 C46 108.1(4)
C47 C45 C40 110.2(4)
C48 C45 C40 110.2(4)
C46 C45 C40 112.1(4)
C45 C46 H46A 109.5
C45 C46 H46B 109.5
H46A C46 H46B 109.5
C45 C46 H46C 109.5
H46A C46 H46C 109.5
H46B C46 H46C 109.5
C45 C47 H47A 109.5
C45 C47 H47B 109.5
H47A C47 H47B 109.5
C45 C47 H47C 109.5
H47A C47 H47C 109.5
H47B C47 H47C 109.5
C45 C48 H48A 109.5
C45 C48 H48B 109.5
H48A C48 H48B 109.5
C45 C48 H48C 109.5
H48A C48 H48C 109.5
H48B C48 H48C 109.5
C55 C51 C52 108.0
C55 C51 Zr3 73.5(4)
C52 C51 Zr3 76.1(4)
C55 C51 H51 126.0
C52 C51 H51 126.0
Zr3 C51 H51 116.5
C53 C52 C51 108.0
C53 C52 Zr3 74.8(4)
C51 C52 Zr3 73.0(4)
C53 C52 H52 126.0
C51 C52 H52 126.0
Zr3 C52 H52 118.2
C52 C53 C54 108.0
C52 C53 Zr3 74.6(4)
C54 C53 Zr3 73.1(4)
C52 C53 H53 126.0
C54 C53 H53 126.0
Zr3 C53 H53 118.2
C53 C54 C55 108.0
C53 C54 Zr3 76.1(4)
C55 C54 Zr3 73.4(4)
C53 C54 H54 126.0
C55 C54 H54 126.0
Zr3 C54 H54 116.6
C51 C55 C54 108.0
C51 C55 Zr3 75.3(4)
C54 C55 Zr3 75.4(4)
C51 C55 H55 126.0
C54 C55 H55 126.0
Zr3 C55 H55 115.5
C55A C51A C52A 108.0
C55A C51A Zr3 72.6(7)
C52A C51A Zr3 74.9(7)
C55A C51A H51A 126.0
C52A C51A H51A 126.0
Zr3 C51A H51A 118.5
C53A C52A C51A 108.0
C53A C52A Zr3 72.8(7)
C51A C52A Zr3 74.4(7)
C53A C52A H52A 126.0
C51A C52A H52A 126.0
Zr3 C52A H52A 118.7
C54A C53A C52A 108.0
C54A C53A Zr3 73.0(7)
C52A C53A Zr3 76.3(7)
C54A C53A H53A 126.0
C52A C53A H53A 126.0
Zr3 C53A H53A 116.8
C53A C54A C55A 108.0
C53A C54A Zr3 75.7(7)
C55A C54A Zr3 75.2(7)
C53A C54A H54A 126.0
C55A C54A H54A 126.0
Zr3 C54A H54A 115.3
C51A C55A C54A 108.0
C51A C55A Zr3 76.4(7)
C54A C55A Zr3 73.3(7)
C51A C55A H55A 126.0
C54A C55A H55A 126.0
Zr3 C55A H55A 116.4
C57 C56 C60 107.4(4)
C57 C56 Zr3 74.2(3)
C60 C56 Zr3 72.9(3)
C57 C56 H56 126.3
C60 C56 H56 126.3
Zr3 C56 H56 118.5
C56 C57 C58 108.7(4)
C56 C57 Zr3 74.5(3)
C58 C57 Zr3 73.0(3)
C56 C57 H57 125.6
C58 C57 H57 125.6
Zr3 C57 H57 118.7
C57 C58 C59 107.4(4)
C57 C58 Zr3 75.3(3)
C59 C58 Zr3 72.8(3)
C57 C58 H58 126.3
C59 C58 H58 126.3
Zr3 C58 H58 117.6
C60 C59 C58 107.6(4)
C60 C59 Zr3 75.2(3)
C58 C59 Zr3 74.9(3)
C60 C59 H59 126.2
C58 C59 H59 126.2
Zr3 C59 H59 115.9
C59 C60 C56 108.9(5)
C59 C60 Zr3 73.0(3)
C56 C60 Zr3 75.5(3)
C59 C60 H60 125.5
C56 C60 H60 125.5
Zr3 C60 H60 117.9
C65 C61 C62 108.1(4)
C65 C61 Zr4 74.8(3)
C62 C61 Zr4 73.7(3)
C65 C61 H61 126.0
C62 C61 H61 126.0
Zr4 C61 H61 117.6
C63 C62 C61 107.3(4)
C63 C62 Zr4 73.2(3)
C61 C62 Zr4 74.4(3)
C63 C62 H62 126.4
C61 C62 H62 126.4
Zr4 C62 H62 118.1
C62 C63 C64 108.6(4)
C62 C63 Zr4 74.9(3)
C64 C63 Zr4 74.7(3)
C62 C63 H63 125.7
C64 C63 H63 125.7
Zr4 C63 H63 116.7
C65 C64 C63 107.3(4)
C65 C64 Zr4 75.1(3)
C63 C64 Zr4 73.2(3)
C65 C64 H64 126.3
C63 C64 H64 126.3
Zr4 C64 H64 117.5
C61 C65 C64 108.7(4)
C61 C65 Zr4 73.8(3)
C64 C65 Zr4 73.3(3)
C61 C65 H65 125.7
C64 C65 H65 125.7
Zr4 C65 H65 119.0
C70 C66 C67 107.9(5)
C70 C66 Zr4 74.3(3)
C67 C66 Zr4 76.7(3)
C70 C66 H66 126.1
C67 C66 H66 126.1
Zr4 C66 H66 115.2
C68 C67 C66 107.9(5)
C68 C67 Zr4 75.6(3)
C66 C67 Zr4 71.1(3)
C68 C67 H67 126.1
C66 C67 H67 126.1
Zr4 C67 H67 119.1
C67 C68 C69 108.1(5)
C67 C68 Zr4 73.2(3)
C69 C68 Zr4 73.7(3)
C67 C68 H68 126.0
C69 C68 H68 126.0
Zr4 C68 H68 119.1
C68 C69 C70 108.1(5)
C68 C69 Zr4 75.1(3)
C70 C69 Zr4 71.2(3)
C68 C69 H69 126.0
C70 C69 H69 126.0
Zr4 C69 H69 119.6
C66 C70 C69 108.1(5)
C66 C70 Zr4 73.4(3)
C69 C70 Zr4 77.0(3)
C66 C70 H70 126.0
C69 C70 H70 126.0
Zr4 C70 H70 115.8
O5 C71 C72 115.0(4)
O5 C71 C76 124.7(4)
C72 C71 C76 120.2(4)
C73 C72 O6 124.8(4)
C73 C72 C71 121.3(4)
O6 C72 C71 114.0(4)
C72 C73 C74 119.8(4)
C72 C73 H73 120.1
C74 C73 H73 120.1
C75 C74 C73 118.5(4)
C75 C74 C77 122.7(4)
C73 C74 C77 118.8(4)
C74 C75 C76 123.2(4)
C74 C75 H75 118.4
C76 C75 H75 118.4
C75 C76 C71 116.9(4)
C75 C76 C81 122.7(4)
C71 C76 C81 120.4(4)
C80 C77 C79 110.3(6)
C80 C77 C78 107.6(6)
C79 C77 C78 107.3(5)
C80 C77 C74 112.5(4)
C79 C77 C74 109.3(5)
C78 C77 C74 109.7(4)
C77 C78 H78A 109.5
C77 C78 H78B 109.5
H78A C78 H78B 109.5
C77 C78 H78C 109.5
H78A C78 H78C 109.5
H78B C78 H78C 109.5
C77 C79 H79A 109.5
C77 C79 H79B 109.5
H79A C79 H79B 109.5
C77 C79 H79C 109.5
H79A C79 H79C 109.5
H79B C79 H79C 109.5
C77 C80 H80A 109.5
C77 C80 H80B 109.5
H80A C80 H80B 109.5
C77 C80 H80C 109.5
H80A C80 H80C 109.5
H80B C80 H80C 109.5
C83 C81 C76 110.6(4)
C83 C81 C82 107.9(4)
C76 C81 C82 111.8(4)
C83 C81 C84 110.2(4)
C76 C81 C84 108.8(4)
C82 C81 C84 107.4(4)
C81 C82 H82A 109.5
C81 C82 H82B 109.5
H82A C82 H82B 109.5
C81 C82 H82C 109.5
H82A C82 H82C 109.5
H82B C82 H82C 109.5
C81 C83 H83A 109.5
C81 C83 H83B 109.5
H83A C83 H83B 109.5
C81 C83 H83C 109.5
H83A C83 H83C 109.5
H83B C83 H83C 109.5
C81 C84 H84A 109.5
C81 C84 H84B 109.5
H84A C84 H84B 109.5
C81 C84 H84C 109.5
H84A C84 H84C 109.5
H84B C84 H84C 109.5
O7 C85 C86 115.1(4)
O7 C85 C90 124.0(4)
C86 C85 C90 120.9(4)
O8 C86 C87 124.6(4)
O8 C86 C85 114.6(4)
C87 C86 C85 120.8(4)
C86 C87 C88 120.4(4)
C86 C87 H87 119.8
C88 C87 H87 119.8
C87 C88 C89 117.7(4)
C87 C88 C91 121.3(4)
C89 C88 C91 120.9(4)
C88 C89 C90 123.8(4)
C88 C89 H89 118.1
C90 C89 H89 118.1
C89 C90 C85 116.3(4)
C89 C90 C95 122.7(4)
C85 C90 C95 121.0(4)
C92 C91 C93 112.2(9)
C92 C91 C94 105.7(8)
C93 C91 C94 105.4(7)
C92 C91 C88 109.4(5)
C93 C91 C88 112.7(5)
C94 C91 C88 111.1(5)
C91 C92 H92A 109.5
C91 C92 H92B 109.5
H92A C92 H92B 109.5
C91 C92 H92C 109.5
H92A C92 H92C 109.5
H92B C92 H92C 109.5
C91 C93 H93A 109.5
C91 C93 H93B 109.5
H93A C93 H93B 109.5
C91 C93 H93C 109.5
H93A C93 H93C 109.5
H93B C93 H93C 109.5
C91 C94 H94A 109.5
C91 C94 H94B 109.5
H94A C94 H94B 109.5
C91 C94 H94C 109.5
H94A C94 H94C 109.5
H94B C94 H94C 109.5
C90 C95 C96 111.9(4)
C90 C95 C98 110.6(4)
C96 C95 C98 107.0(4)
C90 C95 C97 109.6(4)
C96 C95 C97 108.8(4)
C98 C95 C97 108.8(4)
C95 C96 H96A 109.5
C95 C96 H96B 109.5
H96A C96 H96B 109.5
C95 C96 H96C 109.5
H96A C96 H96C 109.5
H96B C96 H96C 109.5
C95 C97 H97A 109.5
C95 C97 H97B 109.5
H97A C97 H97B 109.5
C95 C97 H97C 109.5
H97A C97 H97C 109.5
H97B C97 H97C 109.5
C95 C98 H98A 109.5
C95 C98 H98B 109.5
H98A C98 H98B 109.5
C95 C98 H98C 109.5
H98A C98 H98C 109.5
H98B C98 H98C 109.5
Cl3 C101 Cl2 108.8(6)
Cl3 C101 Cl1 109.3(6)
Cl2 C101 Cl1 108.9(6)
Cl3 C101 H101 109.9
Cl2 C101 H101 109.9
Cl1 C101 H101 109.9
Cl5 C102 Cl4 110.0(4)
Cl5 C102 Cl6 111.8(4)
Cl4 C102 Cl6 110.0(4)
Cl5 C102 H102 108.3
Cl4 C102 H102 108.3
Cl6 C102 H102 108.3
Cl9 C103 Cl8 110.3(3)
Cl9 C103 Cl7 110.3(3)
Cl8 C103 Cl7 110.5(4)
Cl9 C103 H103 108.6
Cl8 C103 H103 108.6
Cl7 C103 H103 108.6
Cl12 C104 Cl10 110.7(4)
Cl12 C104 Cl11 110.1(3)
Cl10 C104 Cl11 111.0(4)
Cl12 C104 H104 108.3
Cl10 C104 H104 108.3
Cl11 C104 H104 108.3
Cl2A C105 Cl3A 110.0(6)
Cl2A C105 Cl1A 107.9(6)
Cl3A C105 Cl1A 110.9(6)
Cl2A C105 H105 109.3
Cl3A C105 H105 109.3
Cl1A C105 H105 109.3

loop_
_geom_bond_atom_site_label_1
_geom_bond_atom_site_label_2
_geom_bond_distance
Zr1 O1 2.062(3)
Zr1 O4 2.231(3)
Zr1 O2 2.262(3)
Zr1 C3 2.513(4)
Zr1 C2 2.517(4)
Zr1 C8A 2.53(4)
Zr1 C7A 2.54(4)
Zr1 C9 2.542(8)
Zr1 C4 2.546(4)
Zr1 C10 2.549(8)
Zr1 C8 2.553(9)
Zr1 C9A 2.56(4)
Zr2 O3 2.081(3)
Zr2 O2 2.196(3)
Zr2 O4 2.221(3)
Zr2 C13 2.512(4)
Zr2 C14 2.515(4)
Zr2 C18 2.532(4)
Zr2 C19 2.545(4)
Zr2 C17 2.553(4)
Zr2 C16 2.554(4)
Zr2 C20 2.560(4)
Zr2 C15 2.579(4)
Zr2 C12 2.583(4)
Zr3 O5 2.070(3)
Zr3 O8 2.231(3)
Zr3 O6 2.240(3)
Zr3 C59 2.518(4)
Zr3 C54A 2.519(17)
Zr3 C55 2.523(9)
Zr3 C55A 2.543(19)
Zr3 C58 2.544(5)
Zr3 C60 2.545(5)
Zr3 C51 2.545(10)
Zr3 C54 2.548(10)
Zr3 C53A 2.553(16)
Zr4 O7 2.085(3)
Zr4 O6 2.208(3)
Zr4 O8 2.235(3)
Zr4 C66 2.501(4)
Zr4 C70 2.511(4)
Zr4 C63 2.527(5)
Zr4 C64 2.546(5)
Zr4 C62 2.548(4)
Zr4 C61 2.557(4)
Zr4 C65 2.569(4)
Zr4 C67 2.572(4)
Zr4 C69 2.584(4)
O1 C21 1.339(5)
O2 C22 1.383(5)
O3 C35 1.343(5)
O4 C36 1.371(5)
O5 C71 1.334(5)
O6 C72 1.380(5)
O7 C85 1.334(5)
O8 C86 1.377(5)
C1 C5 1.393(7)
C1 C2 1.411(7)
C1 H1 0.9500
C2 C3 1.403(7)
C2 H2 0.9500
C3 C4 1.388(6)
C3 H3 0.9500
C4 C5 1.398(7)
C4 H4 0.9500
C5 H5 0.9500
C6 C7 1.409(7)
C6 C10 1.409(7)
C6 H6 0.9500
C7 C8 1.409(7)
C7 H7 0.9500
C8 C9 1.409(7)
C8 H8 0.9500
C9 C10 1.409(7)
C9 H9 0.9500
C10 H10 0.9500
C6A C7A 1.30(4)
C6A C10A 1.30(4)
C6A H6A 0.9500
C7A C8A 1.30(4)
C7A H7A 0.9500
C8A C9A 1.30(3)
C8A H8A 0.9500
C9A C10A 1.30(4)
C9A H9A 0.9500
C10A H10A 0.9500
C11 C12 1.404(6)
C11 C15 1.404(7)
C11 H11 0.9500
C12 C13 1.400(7)
C12 H12 0.9500
C13 C14 1.418(6)
C13 H13 0.9500
C14 C15 1.391(7)
C14 H14 0.9500
C15 H15 0.9500
C16 C20 1.399(6)
C16 C17 1.409(7)
C16 H16 0.9500
C17 C18 1.385(7)
C17 H17 0.9500
C18 C19 1.398(7)
C18 H18 0.9500
C19 C20 1.389(6)
C19 H19 0.9500
C20 H20 0.9500
C21 C22 1.391(5)
C21 C26 1.405(6)
C22 C23 1.389(5)
C23 C24 1.393(6)
C23 H23 0.9500
C24 C25 1.394(6)
C24 C27 1.536(6)
C25 C26 1.398(6)
C25 H25 0.9500
C26 C31 1.538(6)
C27 C28 1.527(7)
C27 C30 1.533(7)
C27 C29 1.533(7)
C28 H28A 0.9800
C28 H28B 0.9800
C28 H28C 0.9800
C29 H29A 0.9800
C29 H29B 0.9800
C29 H29C 0.9800
C30 H30A 0.9800
C30 H30B 0.9800
C30 H30C 0.9800
C31 C32 1.533(7)
C31 C33 1.535(7)
C31 C34 1.538(7)
C32 H32A 0.9800
C32 H32B 0.9800
C32 H32C 0.9800
C33 H33A 0.9800
C33 H33B 0.9800
C33 H33C 0.9800
C34 H34A 0.9800
C34 H34B 0.9800
C34 H34C 0.9800
C35 C40 1.404(5)
C35 C36 1.405(5)
C36 C37 1.374(5)
C37 C38 1.399(6)
C37 H37 0.9500
C38 C39 1.388(6)
C38 C41 1.534(6)
C39 C40 1.405(6)
C39 H39 0.9500
C40 C45 1.544(6)
C41 C43 1.524(7)
C41 C44 1.531(8)
C41 C42 1.533(7)
C42 H42A 0.9800
C42 H42B 0.9800
C42 H42C 0.9800
C43 H43A 0.9800
C43 H43B 0.9800
C43 H43C 0.9800
C44 H44A 0.9800
C44 H44B 0.9800
C44 H44C 0.9800
C45 C47 1.529(6)
C45 C48 1.530(7)
C45 C46 1.533(6)
C46 H46A 0.9800
C46 H46B 0.9800
C46 H46C 0.9800
C47 H47A 0.9800
C47 H47B 0.9800
C47 H47C 0.9800
C48 H48A 0.9800
C48 H48B 0.9800
C48 H48C 0.9800
C51 C55 1.365(8)
C51 C52 1.365(8)
C51 H51 0.9500
C52 C53 1.365(8)
C52 H52 0.9500
C53 C54 1.365(8)
C53 H53 0.9500
C54 C55 1.365(8)
C54 H54 0.9500
C55 H55 0.9500
C51A C55A 1.373(13)
C51A C52A 1.373(13)
C51A H51A 0.9500
C52A C53A 1.373(13)
C52A H52A 0.9500
C53A C54A 1.372(13)
C53A H53A 0.9500
C54A C55A 1.373(13)
C54A H54A 0.9500
C55A H55A 0.9500
C56 C57 1.390(7)
C56 C60 1.395(7)
C56 H56 0.9500
C57 C58 1.398(7)
C57 H57 0.9500
C58 C59 1.407(7)
C58 H58 0.9500
C59 C60 1.387(7)
C59 H59 0.9500
C60 H60 0.9500
C61 C65 1.389(7)
C61 C62 1.405(7)
C61 H61 0.9500
C62 C63 1.396(7)
C62 H62 0.9500
C63 C64 1.401(7)
C63 H63 0.9500
C64 C65 1.393(7)
C64 H64 0.9500
C65 H65 0.9500
C66 C70 1.394(8)
C66 C67 1.408(8)
C66 H66 0.9500
C67 C68 1.394(7)
C67 H67 0.9500
C68 C69 1.398(7)
C68 H68 0.9500
C69 C70 1.399(7)
C69 H69 0.9500
C70 H70 0.9500
C71 C72 1.395(6)
C71 C76 1.405(6)
C72 C73 1.377(6)
C73 C74 1.392(6)
C73 H73 0.9500
C74 C75 1.389(6)
C74 C77 1.546(6)
C75 C76 1.394(6)
C75 H75 0.9500
C76 C81 1.534(6)
C77 C80 1.501(8)
C77 C79 1.520(9)
C77 C78 1.537(8)
C78 H78A 0.9800
C78 H78B 0.9800
C78 H78C 0.9800
C79 H79A 0.9800
C79 H79B 0.9800
C79 H79C 0.9800
C80 H80A 0.9800
C80 H80B 0.9800
C80 H80C 0.9800
C81 C83 1.527(7)
C81 C82 1.537(7)
C81 C84 1.540(7)
C82 H82A 0.9800
C82 H82B 0.9800
C82 H82C 0.9800
C83 H83A 0.9800
C83 H83B 0.9800
C83 H83C 0.9800
C84 H84A 0.9800
C84 H84B 0.9800
C84 H84C 0.9800
C85 C86 1.390(6)
C85 C90 1.408(6)
C86 C87 1.382(6)
C87 C88 1.392(6)
C87 H87 0.9500
C88 C89 1.393(6)
C88 C91 1.538(6)
C89 C90 1.397(6)
C89 H89 0.9500
C90 C95 1.531(6)
C91 C92 1.466(11)
C91 C93 1.466(9)
C91 C94 1.530(9)
C92 H92A 0.9800
C92 H92B 0.9800
C92 H92C 0.9800
C93 H93A 0.9800
C93 H93B 0.9800
C93 H93C 0.9800
C94 H94A 0.9800
C94 H94B 0.9800
C94 H94C 0.9800
C95 C96 1.533(7)
C95 C98 1.538(7)
C95 C97 1.541(7)
C96 H96A 0.9800
C96 H96B 0.9800
C96 H96C 0.9800
C97 H97A 0.9800
C97 H97B 0.9800
C97 H97C 0.9800
C98 H98A 0.9800
C98 H98B 0.9800
C98 H98C 0.9800
C101 Cl3 1.707(7)
C101 Cl2 1.708(7)
C101 Cl1 1.709(7)
C101 H101 1.0000
C102 Cl5 1.730(6)
C102 Cl4 1.742(7)
C102 Cl6 1.746(8)
C102 H102 1.0000
C103 Cl9 1.742(6)
C103 Cl8 1.750(7)
C103 Cl7 1.757(6)
C103 H103 1.0000
C104 Cl12 1.725(6)
C104 Cl10 1.745(7)
C104 Cl11 1.749(6)
C104 H104 1.0000
C105 Cl2A 1.708(8)
C105 Cl3A 1.708(7)
C105 Cl1A 1.715(8)
C105 H105 1.0000
